data_4315081
loop_
_publ_author_name
'Christian Ohde'
'Christian Limberg'
'Reinhard St\"osser'
'Serhiy Demeshko'

_publ_section_title
;
 Oxovanadium(IV) Silsesquioxane Complexes
;
_journal_name_full 'Inorganic Chemistry'
_journal_page_first 2479
_journal_page_last 2485
_journal_paper_doi 10.1021/ic902392y
_journal_volume 49
_journal_year 2010
_chemical_formula_moiety 'C80 H136 N2 O27 Si14 V3'
_chemical_formula_sum 'C80 H136 N2 O27 Si14 V3'
_chemical_formula_weight 2103.99
_chemical_name_systematic
; 
 Tetradecacyclopentyl-bis(silsesquioxane)tri(oxovanadium)
bis pyridin-adduct 
;
_space_group_IT_number 60
_symmetry_cell_setting orthorhombic
_symmetry_space_group_name_Hall '-P 2n 2ab'
_symmetry_space_group_name_H-M 'P b c n'
_atom_sites_solution_hydrogens geom
_atom_sites_solution_primary direct
_atom_sites_solution_secondary difmap
_audit_creation_method SHELXL-97
_cell_angle_alpha 90.00
_cell_angle_beta 90.00
_cell_angle_gamma 90.00
_cell_formula_units_Z 4
_cell_length_a 26.065(6)
_cell_length_b 19.569(5)
_cell_length_c 20.655(5)
_cell_measurement_reflns_used 5000
_cell_measurement_temperature 100(2)
_cell_measurement_theta_max 25
_cell_measurement_theta_min 5
_cell_volume 10535(4)
_computing_structure_refinement 'SHELXL-97 (Sheldrick, 1997)'
_computing_structure_solution 'SHELXS-97 (Sheldrick, 1990)'
_diffrn_ambient_temperature 100(2)
_diffrn_measured_fraction_theta_full 0.998
_diffrn_measured_fraction_theta_max 0.998
_diffrn_radiation_monochromator graphite
_diffrn_radiation_source 'fine-focus sealed tube'
_diffrn_radiation_type MoK\a
_diffrn_radiation_wavelength 0.71073
_diffrn_reflns_av_R_equivalents 0.1468
_diffrn_reflns_av_sigmaI/netI 0.1201
_diffrn_reflns_limit_h_max 33
_diffrn_reflns_limit_h_min -33
_diffrn_reflns_limit_k_max 24
_diffrn_reflns_limit_k_min -24
_diffrn_reflns_limit_l_max 26
_diffrn_reflns_limit_l_min -26
_diffrn_reflns_number 120751
_diffrn_reflns_theta_full 27.00
_diffrn_reflns_theta_max 27.00
_diffrn_reflns_theta_min 2.56
_exptl_absorpt_coefficient_mu 0.488
_exptl_absorpt_correction_T_max 0.8877
_exptl_absorpt_correction_T_min 0.7923
_exptl_absorpt_correction_type numerical
_exptl_crystal_colour colorless
_exptl_crystal_density_diffrn 1.326
_exptl_crystal_density_method none
_exptl_crystal_description block
_exptl_crystal_F_000 4444
_exptl_crystal_size_max 0.50
_exptl_crystal_size_mid 0.30
_exptl_crystal_size_min 0.25
_platon_squeeze_details ' ?'
_refine_diff_density_max 0.665
_refine_diff_density_min -0.727
_refine_diff_density_rms 0.164
_refine_ls_extinction_method none
_refine_ls_goodness_of_fit_ref 1.160
_refine_ls_hydrogen_treatment constr
_refine_ls_matrix_type full
_refine_ls_number_parameters 569
_refine_ls_number_reflns 11493
_refine_ls_number_restraints 0
_refine_ls_restrained_S_all 1.160
_refine_ls_R_factor_all 0.1314
_refine_ls_R_factor_gt 0.0999
_refine_ls_shift/su_max 0.000
_refine_ls_shift/su_mean 0.000
_refine_ls_structure_factor_coef Fsqd
_refine_ls_weighting_details 'calc w=1/[\s^2^(Fo^2^)+(0.0956P)^2^+49.1143P] where P=(Fo^2^+2Fc^2^)/3'
_refine_ls_weighting_scheme calc
_refine_ls_wR_factor_gt 0.2527
_refine_ls_wR_factor_ref 0.2637
_reflns_number_gt 7779
_reflns_number_total 11493
_reflns_threshold_expression I>2sigma(I)
_cod_data_source_file ic902392y_si_001_2.cif
_cod_data_source_block ohde16
_cod_original_cell_volume 10536(4)
_cod_database_code 4315081

loop_
_symmetry_equiv_pos_as_xyz
'x, y, z'
'-x+1/2, -y+1/2, z+1/2'
'x+1/2, -y+1/2, -z'
'-x, y, -z+1/2'
'-x, -y, -z'
'x-1/2, y-1/2, -z-1/2'
'-x-1/2, y-1/2, z'
'x, -y, z-1/2'

loop_
_atom_site_label
_atom_site_type_symbol
_atom_site_fract_x
_atom_site_fract_y
_atom_site_fract_z
_atom_site_U_iso_or_equiv
_atom_site_adp_type
_atom_site_occupancy
_atom_site_symmetry_multiplicity
_atom_site_calc_flag
_atom_site_refinement_flags
_atom_site_disorder_assembly
_atom_site_disorder_group
C1 C 0.9510(3) 0.0324(4) 0.0781(4) 0.0449(18) Uani 1 1 d . . .
H1 H 0.9215 0.0502 0.0571 0.054 Uiso 1 1 calc R . .
C2 C 0.9686(4) -0.0329(4) 0.0629(5) 0.059(2) Uani 1 1 d . . .
H2 H 0.9520 -0.0576 0.0293 0.071 Uiso 1 1 calc R . .
C3 C 1.0076(5) -0.0618(5) 0.0936(6) 0.075(3) Uani 1 1 d . . .
H3 H 1.0180 -0.1071 0.0838 0.089 Uiso 1 1 calc R . .
C4 C 1.0316(4) -0.0252(4) 0.1384(5) 0.058(2) Uani 1 1 d . . .
H4 H 1.0614 -0.0434 0.1585 0.070 Uiso 1 1 calc R . .
C5 C 1.0143(3) 0.0390(4) 0.1566(4) 0.0393(16) Uani 1 1 d . . .
H5 H 1.0293 0.0611 0.1929 0.047 Uiso 1 1 calc R . .
C6 C 0.8363(3) -0.0118(4) 0.2052(4) 0.050(2) Uani 1 1 d . . .
H6 H 0.8384 -0.0083 0.1570 0.060 Uiso 1 1 calc R . .
C7 C 0.7815(4) -0.0363(6) 0.2233(5) 0.079(4) Uani 1 1 d . . .
H7A H 0.7727 -0.0222 0.2680 0.094 Uiso 1 1 calc R . .
H7B H 0.7558 -0.0166 0.1932 0.094 Uiso 1 1 calc R . .
C8 C 0.7824(6) -0.1144(7) 0.2176(7) 0.112(6) Uani 1 1 d . . .
H8A H 0.7680 -0.1355 0.2572 0.134 Uiso 1 1 calc R . .
H8B H 0.7618 -0.1294 0.1800 0.134 Uiso 1 1 calc R . .
C9 C 0.8383(6) -0.1358(5) 0.2090(6) 0.094(5) Uani 1 1 d . . .
H9A H 0.8472 -0.1740 0.2383 0.112 Uiso 1 1 calc R . .
H9B H 0.8451 -0.1499 0.1638 0.112 Uiso 1 1 calc R . .
C10 C 0.8685(5) -0.0719(5) 0.2262(6) 0.074(3) Uani 1 1 d . . .
H10B H 0.8749 -0.0701 0.2734 0.089 Uiso 1 1 calc R . .
H10A H 0.9019 -0.0717 0.2035 0.089 Uiso 1 1 calc R . .
C11 C 0.8467(4) 0.0507(5) 0.4537(4) 0.053(2) Uani 1 1 d . . .
H11 H 0.8808 0.0290 0.4620 0.063 Uiso 1 1 calc R . .
C12 C 0.8295(3) 0.0866(5) 0.5182(4) 0.055(2) Uani 1 1 d . . .
H12A H 0.8542 0.0775 0.5536 0.066 Uiso 1 1 calc R . .
H12B H 0.8263 0.1366 0.5122 0.066 Uiso 1 1 calc R . .
C13 C 0.7773(4) 0.0543(9) 0.5327(5) 0.104(5) Uani 1 1 d . . .
H13A H 0.7708 0.0532 0.5799 0.124 Uiso 1 1 calc R . .
H13B H 0.7494 0.0802 0.5114 0.124 Uiso 1 1 calc R . .
C14 C 0.7805(7) -0.0144(10) 0.5068(6) 0.153(9) Uani 1 1 d . . .
H14A H 0.7458 -0.0338 0.5003 0.184 Uiso 1 1 calc R . .
H14B H 0.7999 -0.0446 0.5364 0.184 Uiso 1 1 calc R . .
C15 C 0.8089(8) -0.0063(9) 0.4410(7) 0.163(10) Uani 1 1 d . . .
H15A H 0.8268 -0.0490 0.4289 0.196 Uiso 1 1 calc R . .
H15B H 0.7847 0.0062 0.4060 0.196 Uiso 1 1 calc R . .
C16 C 0.7194(3) 0.2418(4) 0.4113(4) 0.0410(17) Uani 1 1 d . . .
H16 H 0.7301 0.2387 0.4577 0.049 Uiso 1 1 calc R . .
C17 C 0.6922(4) 0.3101(5) 0.4030(6) 0.073(3) Uani 1 1 d . . .
H17A H 0.6945 0.3266 0.3578 0.087 Uiso 1 1 calc R . .
H17B H 0.7065 0.3452 0.4324 0.087 Uiso 1 1 calc R . .
C18 C 0.6350(4) 0.2911(6) 0.4218(6) 0.078(3) Uani 1 1 d . . .
H18A H 0.6250 0.3155 0.4619 0.093 Uiso 1 1 calc R . .
H18B H 0.6114 0.3054 0.3868 0.093 Uiso 1 1 calc R . .
C19 C 0.6313(5) 0.2187(8) 0.4317(10) 0.130(7) Uani 1 1 d . . .
H19A H 0.5997 0.2005 0.4113 0.156 Uiso 1 1 calc R . .
H19B H 0.6304 0.2079 0.4785 0.156 Uiso 1 1 calc R . .
C20 C 0.6778(4) 0.1881(6) 0.4008(5) 0.065(3) Uani 1 1 d . . .
H20B H 0.6721 0.1799 0.3540 0.077 Uiso 1 1 calc R . .
H20A H 0.6872 0.1444 0.4218 0.077 Uiso 1 1 calc R . .
C21 C 0.8708(4) 0.4170(4) 0.3904(4) 0.053(2) Uani 1 1 d . . .
H21 H 0.8659 0.4107 0.4381 0.064 Uiso 1 1 calc R . .
C22 C 0.9210(6) 0.4560(5) 0.3800(6) 0.097(5) Uani 1 1 d . . .
H22A H 0.9437 0.4515 0.4182 0.116 Uiso 1 1 calc R . .
H22B H 0.9394 0.4386 0.3414 0.116 Uiso 1 1 calc R . .
C23 C 0.9053(13) 0.5287(7) 0.3705(11) 0.219(15) Uani 1 1 d . . .
H23A H 0.9318 0.5550 0.3468 0.263 Uiso 1 1 calc R . .
H23B H 0.8978 0.5516 0.4121 0.263 Uiso 1 1 calc R . .
C24 C 0.8542(14) 0.5183(9) 0.3276(10) 0.247(19) Uani 1 1 d . . .
H24A H 0.8335 0.5606 0.3255 0.297 Uiso 1 1 calc R . .
H24B H 0.8624 0.5027 0.2832 0.297 Uiso 1 1 calc R . .
C25 C 0.8283(7) 0.4643(8) 0.3657(7) 0.125(7) Uani 1 1 d . . .
H25A H 0.8039 0.4386 0.3382 0.151 Uiso 1 1 calc R . .
H25B H 0.8092 0.4846 0.4024 0.151 Uiso 1 1 calc R . .
C26 C 0.8929(3) 0.3512(4) 0.1386(4) 0.0372(16) Uani 1 1 d . . .
H26 H 0.9062 0.3217 0.1029 0.045 Uiso 1 1 calc R . .
C27 C 0.9300(4) 0.4109(5) 0.1455(5) 0.059(2) Uani 1 1 d . . .
H27A H 0.9660 0.3946 0.1437 0.071 Uiso 1 1 calc R . .
H27B H 0.9245 0.4348 0.1872 0.071 Uiso 1 1 calc R . .
C28 C 0.9184(4) 0.4583(5) 0.0886(5) 0.071(3) Uani 1 1 d . . .
H28A H 0.9202 0.5066 0.1026 0.085 Uiso 1 1 calc R . .
H28B H 0.9437 0.4511 0.0535 0.085 Uiso 1 1 calc R . .
C29 C 0.8659(5) 0.4417(6) 0.0654(7) 0.102(5) Uani 1 1 d . . .
H29A H 0.8671 0.4234 0.0208 0.123 Uiso 1 1 calc R . .
H29B H 0.8440 0.4830 0.0658 0.123 Uiso 1 1 calc R . .
C30 C 0.8448(4) 0.3879(5) 0.1121(5) 0.062(3) Uani 1 1 d . . .
H30B H 0.8221 0.3554 0.0892 0.074 Uiso 1 1 calc R . .
H30A H 0.8252 0.4097 0.1476 0.074 Uiso 1 1 calc R . .
C31 C 0.7313(3) 0.2026(4) 0.1548(4) 0.0420(17) Uani 1 1 d . . .
H31 H 0.7142 0.2481 0.1587 0.050 Uiso 1 1 calc R . .
C32 C 0.7498(3) 0.1960(6) 0.0854(4) 0.059(2) Uani 1 1 d . . .
H32A H 0.7758 0.1594 0.0812 0.070 Uiso 1 1 calc R . .
H32B H 0.7647 0.2396 0.0697 0.070 Uiso 1 1 calc R . .
C33 C 0.7010(4) 0.1782(7) 0.0487(5) 0.077(3) Uani 1 1 d . . .
H33A H 0.6807 0.2198 0.0391 0.092 Uiso 1 1 calc R . .
H33B H 0.7090 0.1546 0.0076 0.092 Uiso 1 1 calc R . .
C34 C 0.6727(4) 0.1322(6) 0.0938(7) 0.083(4) Uani 1 1 d . . .
H34A H 0.6805 0.0838 0.0835 0.099 Uiso 1 1 calc R . .
H34B H 0.6353 0.1393 0.0893 0.099 Uiso 1 1 calc R . .
C35 C 0.6898(5) 0.1487(9) 0.1623(7) 0.131(7) Uani 1 1 d . . .
H35A H 0.6607 0.1667 0.1881 0.158 Uiso 1 1 calc R . .
H35B H 0.7035 0.1075 0.1840 0.158 Uiso 1 1 calc R . .
C36 C 0.9757(3) 0.2224(4) 0.4708(3) 0.0342(15) Uani 1 1 d . . .
H36 H 0.9992 0.1826 0.4779 0.041 Uiso 1 1 calc R . .
C37 C 1.0061(3) 0.2893(4) 0.4811(4) 0.0447(18) Uani 1 1 d . . .
H37A H 1.0430 0.2794 0.4877 0.054 Uiso 1 1 calc R . .
H37B H 1.0024 0.3196 0.4431 0.054 Uiso 1 1 calc R . .
C38 C 0.9833(4) 0.3232(5) 0.5417(5) 0.063(3) Uani 1 1 d . . .
H38A H 1.0104 0.3457 0.5676 0.075 Uiso 1 1 calc R . .
H38B H 0.9571 0.3576 0.5297 0.075 Uiso 1 1 calc R . .
C39 C 0.9598(4) 0.2663(6) 0.5782(4) 0.066(3) Uani 1 1 d . . .
H39A H 0.9341 0.2834 0.6096 0.079 Uiso 1 1 calc R . .
H39B H 0.9861 0.2397 0.6018 0.079 Uiso 1 1 calc R . .
C40 C 0.9346(3) 0.2234(5) 0.5259(3) 0.0454(19) Uani 1 1 d . . .
H40B H 0.9022 0.2447 0.5107 0.055 Uiso 1 1 calc R . .
H40A H 0.9272 0.1767 0.5417 0.055 Uiso 1 1 calc R . .
N1 N 0.9762(2) 0.0707(3) 0.1232(3) 0.0309(12) Uani 1 1 d . . .
O1 O 0.91050(17) 0.1797(2) 0.0958(2) 0.0339(10) Uani 1 1 d . . .
O2 O 1.0000 0.3386(4) 0.2500 0.0377(16) Uani 1 2 d S . .
O3 O 1.01007(16) 0.2051(2) 0.1675(2) 0.0263(9) Uani 1 1 d . . .
O4 O 0.90768(18) 0.0996(2) 0.2159(2) 0.0358(11) Uani 1 1 d . . .
O5 O 0.85506(19) 0.0636(3) 0.3188(2) 0.0357(11) Uani 1 1 d . . .
O6 O 0.8072(2) 0.1614(3) 0.3842(3) 0.0510(15) Uani 1 1 d . . .
O7 O 0.8156(2) 0.2945(3) 0.3702(3) 0.0537(16) Uani 1 1 d . . .
O8 O 0.87264(18) 0.3409(2) 0.2734(2) 0.0358(11) Uani 1 1 d . . .
O9 O 0.92722(16) 0.2397(2) 0.2206(2) 0.0272(9) Uani 1 1 d . . .
O10 O 0.80732(19) 0.1242(3) 0.2212(2) 0.0413(12) Uani 1 1 d . . .
O11 O 0.76156(18) 0.2245(3) 0.2858(2) 0.0475(14) Uani 1 1 d . . .
O12 O 0.82872(17) 0.2524(3) 0.1944(2) 0.0350(11) Uani 1 1 d . . .
O13 O 0.90756(18) 0.1514(2) 0.3885(2) 0.0358(11) Uani 1 1 d . . .
O14 O 0.91644(17) 0.2850(2) 0.3760(2) 0.0321(10) Uani 1 1 d . . .
Si1 Si 0.85315(7) 0.07216(10) 0.23959(9) 0.0329(4) Uani 1 1 d . . .
Si2 Si 0.85449(7) 0.10837(10) 0.38438(9) 0.0321(4) Uani 1 1 d . . .
Si3 Si 0.77756(7) 0.23012(13) 0.36184(10) 0.0411(5) Uani 1 1 d . . .
Si4 Si 0.86882(7) 0.33211(10) 0.35206(9) 0.0327(4) Uani 1 1 d . . .
Si5 Si 0.88101(7) 0.29518(10) 0.20840(9) 0.0288(4) Uani 1 1 d . . .
Si6 Si 0.78388(7) 0.20049(12) 0.21566(9) 0.0379(5) Uani 1 1 d . . .
Si7 Si 0.94628(6) 0.21505(9) 0.38975(8) 0.0260(4) Uani 1 1 d . . .
V1 V 0.94079(4) 0.16068(6) 0.15978(5) 0.0261(2) Uani 1 1 d . . .
V2 V 1.0000 0.25835(8) 0.2500 0.0242(3) Uani 1 2 d S . .

loop_
_atom_site_aniso_label
_atom_site_aniso_U_11
_atom_site_aniso_U_22
_atom_site_aniso_U_33
_atom_site_aniso_U_23
_atom_site_aniso_U_13
_atom_site_aniso_U_12
C1 0.045(4) 0.042(4) 0.047(4) -0.016(3) 0.003(3) -0.010(3)
C2 0.063(6) 0.039(5) 0.075(6) -0.021(4) -0.006(5) -0.002(4)
C3 0.101(9) 0.046(5) 0.077(7) -0.015(5) -0.008(6) -0.011(6)
C4 0.071(6) 0.033(4) 0.071(6) -0.006(4) 0.012(5) 0.004(4)
C5 0.045(4) 0.035(4) 0.038(4) -0.006(3) -0.001(3) 0.005(3)
C6 0.059(5) 0.055(5) 0.037(4) -0.004(4) 0.003(4) -0.028(4)
C7 0.085(7) 0.103(8) 0.048(5) -0.009(5) 0.000(5) -0.070(7)
C8 0.124(11) 0.097(9) 0.113(10) 0.056(8) -0.080(9) -0.073(9)
C9 0.155(13) 0.043(5) 0.083(8) 0.012(5) -0.042(8) -0.046(7)
C10 0.092(8) 0.050(5) 0.081(7) -0.003(5) -0.016(6) -0.030(6)
C11 0.070(6) 0.051(5) 0.037(4) 0.006(4) 0.008(4) -0.023(4)
C12 0.051(5) 0.083(7) 0.032(4) 0.014(4) 0.007(3) -0.005(5)
C13 0.065(7) 0.205(17) 0.041(5) 0.015(8) 0.004(5) -0.050(9)
C14 0.208(19) 0.203(19) 0.050(7) 0.010(9) 0.014(9) -0.159(17)
C15 0.28(2) 0.140(13) 0.071(8) -0.007(9) 0.047(12) -0.162(16)
C16 0.033(4) 0.052(5) 0.038(4) -0.003(3) 0.004(3) 0.004(3)
C17 0.064(6) 0.055(6) 0.099(8) 0.010(6) 0.027(6) 0.030(5)
C18 0.045(5) 0.093(8) 0.095(8) 0.002(7) 0.016(5) 0.025(5)
C19 0.065(8) 0.095(10) 0.23(2) -0.011(12) 0.067(11) -0.011(7)
C20 0.047(5) 0.074(6) 0.073(6) -0.012(5) 0.014(5) -0.012(5)
C21 0.081(6) 0.042(4) 0.035(4) -0.008(3) 0.001(4) 0.029(4)
C22 0.153(13) 0.052(6) 0.085(8) -0.028(6) 0.037(8) -0.045(7)
C23 0.48(5) 0.046(8) 0.133(16) -0.031(9) 0.01(2) -0.040(16)
C24 0.54(6) 0.075(11) 0.125(16) -0.007(11) -0.11(2) 0.14(2)
C25 0.189(16) 0.099(10) 0.089(9) -0.046(8) -0.053(10) 0.098(11)
C26 0.040(4) 0.030(4) 0.041(4) 0.001(3) 0.000(3) 0.011(3)
C27 0.067(6) 0.047(5) 0.063(6) 0.018(4) -0.015(5) -0.010(4)
C28 0.088(8) 0.052(6) 0.071(7) 0.028(5) -0.017(6) 0.007(5)
C29 0.129(11) 0.064(7) 0.113(10) 0.038(7) -0.079(9) -0.009(7)
C30 0.062(6) 0.060(6) 0.064(6) 0.002(5) -0.024(5) 0.018(5)
C31 0.027(3) 0.058(5) 0.041(4) 0.000(4) -0.006(3) 0.006(3)
C32 0.048(5) 0.088(7) 0.040(4) -0.002(4) -0.013(4) -0.008(5)
C33 0.059(6) 0.107(9) 0.064(6) -0.020(6) -0.021(5) -0.008(6)
C34 0.061(6) 0.064(6) 0.123(10) -0.033(7) -0.018(7) -0.020(5)
C35 0.061(7) 0.202(17) 0.131(12) 0.089(12) -0.058(8) -0.081(9)
C36 0.031(3) 0.041(4) 0.031(3) 0.001(3) 0.002(3) 0.009(3)
C37 0.043(4) 0.053(5) 0.038(4) -0.008(3) 0.001(3) -0.008(4)
C38 0.059(5) 0.065(6) 0.065(6) -0.027(5) 0.008(5) -0.009(5)
C39 0.069(6) 0.095(8) 0.034(4) -0.007(5) 0.003(4) 0.007(6)
C40 0.042(4) 0.066(5) 0.028(3) 0.010(3) 0.005(3) 0.005(4)
N1 0.033(3) 0.028(3) 0.032(3) -0.007(2) 0.001(2) -0.003(2)
O1 0.029(2) 0.039(3) 0.033(2) -0.001(2) -0.0035(19) -0.002(2)
O2 0.027(3) 0.042(4) 0.044(4) 0.000 -0.005(3) 0.000
O3 0.025(2) 0.030(2) 0.023(2) -0.0010(18) -0.0006(17) -0.0040(17)
O4 0.033(2) 0.037(3) 0.037(3) 0.001(2) 0.002(2) -0.002(2)
O5 0.038(3) 0.042(3) 0.027(2) 0.000(2) 0.004(2) -0.013(2)
O6 0.033(3) 0.084(4) 0.036(3) 0.000(3) 0.004(2) 0.024(3)
O7 0.030(3) 0.089(5) 0.041(3) -0.015(3) 0.006(2) -0.010(3)
O8 0.038(3) 0.037(3) 0.033(2) -0.004(2) -0.002(2) 0.016(2)
O9 0.026(2) 0.027(2) 0.029(2) 0.0008(18) -0.0006(17) 0.0007(17)
O10 0.033(3) 0.051(3) 0.039(3) 0.003(2) -0.002(2) -0.009(2)
O11 0.023(2) 0.088(4) 0.031(3) -0.004(3) -0.0007(19) -0.002(3)
O12 0.022(2) 0.051(3) 0.032(2) -0.001(2) -0.0013(18) 0.000(2)
O13 0.031(2) 0.039(3) 0.037(3) -0.003(2) 0.006(2) -0.003(2)
O14 0.031(2) 0.032(2) 0.033(2) -0.0020(19) 0.0002(19) 0.0063(19)
Si1 0.0321(9) 0.0377(10) 0.0289(9) -0.0007(8) 0.0016(7) -0.0116(8)
Si2 0.0292(9) 0.0397(10) 0.0273(9) 0.0031(8) 0.0030(7) -0.0056(8)
Si3 0.0224(9) 0.0706(15) 0.0302(9) -0.0056(10) 0.0034(7) 0.0019(9)
Si4 0.0260(9) 0.0409(10) 0.0312(9) -0.0048(8) -0.0006(7) 0.0061(8)
Si5 0.0241(8) 0.0351(10) 0.0272(9) -0.0001(7) -0.0015(7) 0.0046(7)
Si6 0.0202(8) 0.0643(14) 0.0293(9) -0.0018(9) -0.0015(7) -0.0024(9)
Si7 0.0220(8) 0.0312(9) 0.0247(8) 0.0005(7) 0.0003(6) 0.0013(7)
V1 0.0230(5) 0.0299(5) 0.0254(5) -0.0002(4) -0.0007(4) -0.0028(4)
V2 0.0212(7) 0.0269(7) 0.0247(7) 0.000 -0.0011(6) 0.000

loop_
_atom_type_symbol
_atom_type_description
_atom_type_scat_dispersion_real
_atom_type_scat_dispersion_imag
_atom_type_scat_source
C C 0.0033 0.0016 'International Tables Vol C Tables 4.2.6.8 and 6.1.1.4'
H H 0.0000 0.0000 'International Tables Vol C Tables 4.2.6.8 and 6.1.1.4'
N N 0.0061 0.0033 'International Tables Vol C Tables 4.2.6.8 and 6.1.1.4'
O O 0.0106 0.0060 'International Tables Vol C Tables 4.2.6.8 and 6.1.1.4'
Si Si 0.0817 0.0704 'International Tables Vol C Tables 4.2.6.8 and 6.1.1.4'
V V 0.3005 0.5294 'International Tables Vol C Tables 4.2.6.8 and 6.1.1.4'

loop_
_geom_angle_atom_site_label_1
_geom_angle_atom_site_label_2
_geom_angle_atom_site_label_3
_geom_angle
_geom_angle_site_symmetry_1
_geom_angle_site_symmetry_3
_geom_angle_publ_flag
N1 C1 C2 119.9(8) . . ?
N1 C1 H1 120.0 . . ?
C2 C1 H1 120.0 . . ?
C3 C2 C1 122.5(9) . . ?
C3 C2 H2 118.8 . . ?
C1 C2 H2 118.8 . . ?
C2 C3 C4 117.7(10) . . ?
C2 C3 H3 121.1 . . ?
C4 C3 H3 121.1 . . ?
C3 C4 C5 121.6(10) . . ?
C3 C4 H4 119.2 . . ?
C5 C4 H4 119.2 . . ?
N1 C5 C4 120.9(8) . . ?
N1 C5 H5 119.5 . . ?
C4 C5 H5 119.5 . . ?
C10 C6 C7 101.6(8) . . ?
C10 C6 Si1 116.9(6) . . ?
C7 C6 Si1 113.7(7) . . ?
C10 C6 H6 108.1 . . ?
C7 C6 H6 108.1 . . ?
Si1 C6 H6 108.1 . . ?
C8 C7 C6 106.0(11) . . ?
C8 C7 H7A 110.5 . . ?
C6 C7 H7A 110.5 . . ?
C8 C7 H7B 110.5 . . ?
C6 C7 H7B 110.5 . . ?
H7A C7 H7B 108.7 . . ?
C9 C8 C7 107.3(9) . . ?
C9 C8 H8A 110.3 . . ?
C7 C8 H8A 110.3 . . ?
C9 C8 H8B 110.3 . . ?
C7 C8 H8B 110.3 . . ?
H8A C8 H8B 108.5 . . ?
C10 C9 C8 104.0(10) . . ?
C10 C9 H9A 111.0 . . ?
C8 C9 H9A 111.0 . . ?
C10 C9 H9B 111.0 . . ?
C8 C9 H9B 111.0 . . ?
H9A C9 H9B 109.0 . . ?
C6 C10 C9 106.7(9) . . ?
C6 C10 H10B 110.4 . . ?
C9 C10 H10B 110.4 . . ?
C6 C10 H10A 110.4 . . ?
C9 C10 H10A 110.4 . . ?
H10B C10 H10A 108.6 . . ?
C15 C11 C12 107.0(9) . . ?
C15 C11 Si2 113.1(8) . . ?
C12 C11 Si2 114.7(6) . . ?
C15 C11 H11 107.2 . . ?
C12 C11 H11 107.2 . . ?
Si2 C11 H11 107.2 . . ?
C13 C12 C11 103.5(9) . . ?
C13 C12 H12A 111.1 . . ?
C11 C12 H12A 111.1 . . ?
C13 C12 H12B 111.1 . . ?
C11 C12 H12B 111.1 . . ?
H12A C12 H12B 109.0 . . ?
C14 C13 C12 105.2(12) . . ?
C14 C13 H13A 110.7 . . ?
C12 C13 H13A 110.7 . . ?
C14 C13 H13B 110.7 . . ?
C12 C13 H13B 110.7 . . ?
H13A C13 H13B 108.8 . . ?
C13 C14 C15 104.7(11) . . ?
C13 C14 H14A 110.8 . . ?
C15 C14 H14A 110.8 . . ?
C13 C14 H14B 110.8 . . ?
C15 C14 H14B 110.8 . . ?
H14A C14 H14B 108.9 . . ?
C11 C15 C14 103.6(10) . . ?
C11 C15 H15A 111.0 . . ?
C14 C15 H15A 111.0 . . ?
C11 C15 H15B 111.0 . . ?
C14 C15 H15B 111.0 . . ?
H15A C15 H15B 109.0 . . ?
C17 C16 C20 105.0(8) . . ?
C17 C16 Si3 115.4(6) . . ?
C20 C16 Si3 114.8(6) . . ?
C17 C16 H16 107.0 . . ?
C20 C16 H16 107.0 . . ?
Si3 C16 H16 107.0 . . ?
C16 C17 C18 101.9(8) . . ?
C16 C17 H17A 111.4 . . ?
C18 C17 H17A 111.4 . . ?
C16 C17 H17B 111.4 . . ?
C18 C17 H17B 111.4 . . ?
H17A C17 H17B 109.3 . . ?
C19 C18 C17 109.2(9) . . ?
C19 C18 H18A 109.8 . . ?
C17 C18 H18A 109.8 . . ?
C19 C18 H18B 109.8 . . ?
C17 C18 H18B 109.8 . . ?
H18A C18 H18B 108.3 . . ?
C18 C19 C20 106.3(10) . . ?
C18 C19 H19A 110.5 . . ?
C20 C19 H19A 110.5 . . ?
C18 C19 H19B 110.5 . . ?
C20 C19 H19B 110.5 . . ?
H19A C19 H19B 108.7 . . ?
C19 C20 C16 103.8(9) . . ?
C19 C20 H20B 111.0 . . ?
C16 C20 H20B 111.0 . . ?
C19 C20 H20A 111.0 . . ?
C16 C20 H20A 111.0 . . ?
H20B C20 H20A 109.0 . . ?
C22 C21 C25 105.7(11) . . ?
C22 C21 Si4 114.4(6) . . ?
C25 C21 Si4 112.4(8) . . ?
C22 C21 H21 108.0 . . ?
C25 C21 H21 108.0 . . ?
Si4 C21 H21 108.0 . . ?
C23 C22 C21 105.0(17) . . ?
C23 C22 H22A 110.7 . . ?
C21 C22 H22A 110.7 . . ?
C23 C22 H22B 110.7 . . ?
C21 C22 H22B 110.7 . . ?
H22A C22 H22B 108.8 . . ?
C22 C23 C24 100.3(13) . . ?
C22 C23 H23A 111.7 . . ?
C24 C23 H23A 111.7 . . ?
C22 C23 H23B 111.7 . . ?
C24 C23 H23B 111.7 . . ?
H23A C23 H23B 109.5 . . ?
C25 C24 C23 100.2(14) . . ?
C25 C24 H24A 111.7 . . ?
C23 C24 H24A 111.7 . . ?
C25 C24 H24B 111.7 . . ?
C23 C24 H24B 111.7 . . ?
H24A C24 H24B 109.5 . . ?
C24 C25 C21 106.1(17) . . ?
C24 C25 H25A 110.5 . . ?
C21 C25 H25A 110.5 . . ?
C24 C25 H25B 110.5 . . ?
C21 C25 H25B 110.5 . . ?
H25A C25 H25B 108.7 . . ?
C27 C26 C30 101.1(7) . . ?
C27 C26 Si5 119.3(6) . . ?
C30 C26 Si5 114.8(6) . . ?
C27 C26 H26 106.9 . . ?
C30 C26 H26 106.9 . . ?
Si5 C26 H26 106.9 . . ?
C26 C27 C28 105.5(7) . . ?
C26 C27 H27A 110.6 . . ?
C28 C27 H27A 110.6 . . ?
C26 C27 H27B 110.6 . . ?
C28 C27 H27B 110.6 . . ?
H27A C27 H27B 108.8 . . ?
C29 C28 C27 107.3(9) . . ?
C29 C28 H28A 110.3 . . ?
C27 C28 H28A 110.3 . . ?
C29 C28 H28B 110.3 . . ?
C27 C28 H28B 110.3 . . ?
H28A C28 H28B 108.5 . . ?
C28 C29 C30 106.1(8) . . ?
C28 C29 H29A 110.5 . . ?
C30 C29 H29A 110.5 . . ?
C28 C29 H29B 110.5 . . ?
C30 C29 H29B 110.5 . . ?
H29A C29 H29B 108.7 . . ?
C29 C30 C26 104.6(8) . . ?
C29 C30 H30B 110.8 . . ?
C26 C30 H30B 110.8 . . ?
C29 C30 H30A 110.8 . . ?
C26 C30 H30A 110.8 . . ?
H30B C30 H30A 108.9 . . ?
C35 C31 C32 105.4(9) . . ?
C35 C31 Si6 116.2(6) . . ?
C32 C31 Si6 113.6(5) . . ?
C35 C31 H31 107.0 . . ?
C32 C31 H31 107.0 . . ?
Si6 C31 H31 107.0 . . ?
C31 C32 C33 102.9(8) . . ?
C31 C32 H32A 111.2 . . ?
C33 C32 H32A 111.2 . . ?
C31 C32 H32B 111.2 . . ?
C33 C32 H32B 111.2 . . ?
H32A C32 H32B 109.1 . . ?
C34 C33 C32 103.9(9) . . ?
C34 C33 H33A 111.0 . . ?
C32 C33 H33A 111.0 . . ?
C34 C33 H33B 111.0 . . ?
C32 C33 H33B 111.0 . . ?
H33A C33 H33B 109.0 . . ?
C33 C34 C35 108.0(8) . . ?
C33 C34 H34A 110.1 . . ?
C35 C34 H34A 110.1 . . ?
C33 C34 H34B 110.1 . . ?
C35 C34 H34B 110.1 . . ?
H34A C34 H34B 108.4 . . ?
C31 C35 C34 105.1(10) . . ?
C31 C35 H35A 110.7 . . ?
C34 C35 H35A 110.7 . . ?
C31 C35 H35B 110.7 . . ?
C34 C35 H35B 110.7 . . ?
H35A C35 H35B 108.8 . . ?
C37 C36 C40 103.9(6) . . ?
C37 C36 Si7 113.8(5) . . ?
C40 C36 Si7 112.0(5) . . ?
C37 C36 H36 109.0 . . ?
C40 C36 H36 109.0 . . ?
Si7 C36 H36 109.0 . . ?
C38 C37 C36 106.2(6) . . ?
C38 C37 H37A 110.5 . . ?
C36 C37 H37A 110.5 . . ?
C38 C37 H37B 110.5 . . ?
C36 C37 H37B 110.5 . . ?
H37A C37 H37B 108.7 . . ?
C39 C38 C37 104.5(7) . . ?
C39 C38 H38A 110.8 . . ?
C37 C38 H38A 110.8 . . ?
C39 C38 H38B 110.8 . . ?
C37 C38 H38B 110.8 . . ?
H38A C38 H38B 108.9 . . ?
C38 C39 C40 103.4(7) . . ?
C38 C39 H39A 111.1 . . ?
C40 C39 H39A 111.1 . . ?
C38 C39 H39B 111.1 . . ?
C40 C39 H39B 111.1 . . ?
H39A C39 H39B 109.0 . . ?
C39 C40 C36 103.2(7) . . ?
C39 C40 H40B 111.1 . . ?
C36 C40 H40B 111.1 . . ?
C39 C40 H40A 111.1 . . ?
C36 C40 H40A 111.1 . . ?
H40B C40 H40A 109.1 . . ?
C5 N1 C1 116.6(6) . . ?
C5 N1 V1 121.0(5) . . ?
C1 N1 V1 119.2(5) . . ?
Si7 O3 V1 127.8(2) 4_755 . ?
Si7 O3 V2 129.3(2) 4_755 . ?
V1 O3 V2 100.02(18) . . ?
Si1 O4 V1 144.5(3) . . ?
Si2 O5 Si1 141.2(4) . . ?
Si2 O6 Si3 154.3(4) . . ?
Si3 O7 Si4 149.4(4) . . ?
Si5 O8 Si4 140.2(3) . . ?
Si5 O9 V1 122.6(2) . . ?
Si5 O9 V2 127.9(3) . . ?
V1 O9 V2 99.22(19) . . ?
Si1 O10 Si6 151.4(3) . . ?
Si3 O11 Si6 141.7(3) . . ?
Si6 O12 Si5 152.3(3) . . ?
Si7 O13 Si2 160.2(4) . . ?
Si7 O14 Si4 155.7(3) . . ?
O4 Si1 O10 112.0(3) . . ?
O4 Si1 O5 108.2(3) . . ?
O10 Si1 O5 108.7(3) . . ?
O4 Si1 C6 113.2(3) . . ?
O10 Si1 C6 107.2(4) . . ?
O5 Si1 C6 107.5(3) . . ?
O6 Si2 O5 110.8(3) . . ?
O6 Si2 O13 108.6(3) . . ?
O5 Si2 O13 108.5(3) . . ?
O6 Si2 C11 108.2(4) . . ?
O5 Si2 C11 108.8(3) . . ?
O13 Si2 C11 111.9(4) . . ?
O7 Si3 O6 108.9(3) . . ?
O7 Si3 O11 108.3(3) . . ?
O6 Si3 O11 110.0(3) . . ?
O7 Si3 C16 110.5(3) . . ?
O6 Si3 C16 109.7(3) . . ?
O11 Si3 C16 109.4(3) . . ?
O7 Si4 O14 109.1(3) . . ?
O7 Si4 O8 109.3(3) . . ?
O14 Si4 O8 108.4(2) . . ?
O7 Si4 C21 109.7(4) . . ?
O14 Si4 C21 111.1(3) . . ?
O8 Si4 C21 109.3(3) . . ?
O12 Si5 O8 108.5(3) . . ?
O12 Si5 O9 107.6(3) . . ?
O8 Si5 O9 109.6(2) . . ?
O12 Si5 C26 108.0(3) . . ?
O8 Si5 C26 109.9(3) . . ?
O9 Si5 C26 113.1(3) . . ?
O12 Si6 O10 109.1(3) . . ?
O12 Si6 O11 108.7(3) . . ?
O10 Si6 O11 109.7(3) . . ?
O12 Si6 C31 109.7(3) . . ?
O10 Si6 C31 110.3(3) . . ?
O11 Si6 C31 109.3(3) . . ?
O14 Si7 O13 110.9(3) . . ?
O14 Si7 O3 108.0(2) . 4_755 ?
O13 Si7 O3 109.2(2) . 4_755 ?
O14 Si7 C36 107.3(3) . . ?
O13 Si7 C36 109.7(3) . . ?
O3 Si7 C36 111.8(3) 4_755 . ?
O1 V1 O4 115.8(2) . . ?
O1 V1 O3 114.4(2) . . ?
O4 V1 O3 129.8(2) . . ?
O1 V1 O9 104.6(2) . . ?
O4 V1 O9 91.3(2) . . ?
O3 V1 O9 77.12(17) . . ?
O1 V1 N1 96.6(2) . . ?
O4 V1 N1 83.8(2) . . ?
O3 V1 N1 89.8(2) . . ?
O9 V1 N1 158.3(2) . . ?
O1 V1 V2 127.47(18) . . ?
O4 V1 V2 104.60(16) . . ?
O3 V1 V2 40.04(12) . . ?
O9 V1 V2 40.41(12) . . ?
N1 V1 V2 120.68(15) . . ?
O2 V2 O3 121.17(13) . . ?
O2 V2 O3 121.17(13) . 4_755 ?
O3 V2 O3 117.7(3) . 4_755 ?
O2 V2 O9 100.37(13) . . ?
O3 V2 O9 77.01(17) . . ?
O3 V2 O9 92.21(17) 4_755 . ?
O2 V2 O9 100.37(13) . 4_755 ?
O3 V2 O9 92.21(17) . 4_755 ?
O3 V2 O9 77.01(17) 4_755 4_755 ?
O9 V2 O9 159.3(3) . 4_755 ?
O2 V2 V1 128.31(3) . . ?
O3 V2 V1 39.95(12) . . ?
O3 V2 V1 97.18(13) 4_755 . ?
O9 V2 V1 40.37(12) . . ?
O9 V2 V1 122.59(13) 4_755 . ?
O2 V2 V1 128.31(3) . 4_755 ?
O3 V2 V1 97.18(13) . 4_755 ?
O3 V2 V1 39.95(12) 4_755 4_755 ?
O9 V2 V1 122.59(13) . 4_755 ?
O9 V2 V1 40.37(12) 4_755 4_755 ?
V1 V2 V1 103.39(6) . 4_755 ?

loop_
_geom_bond_atom_site_label_1
_geom_bond_atom_site_label_2
_geom_bond_distance
_geom_bond_site_symmetry_2
_geom_bond_publ_flag
C1 N1 1.364(9) . ?
C1 C2 1.393(11) . ?
C1 H1 0.9500 . ?
C2 C3 1.323(15) . ?
C2 H2 0.9500 . ?
C3 C4 1.328(14) . ?
C3 H3 0.9500 . ?
C4 C5 1.386(10) . ?
C4 H4 0.9500 . ?
C5 N1 1.358(9) . ?
C5 H5 0.9500 . ?
C6 C10 1.509(14) . ?
C6 C7 1.552(12) . ?
C6 Si1 1.843(8) . ?
C6 H6 1.0000 . ?
C7 C8 1.534(17) . ?
C7 H7A 0.9900 . ?
C7 H7B 0.9900 . ?
C8 C9 1.53(2) . ?
C8 H8A 0.9900 . ?
C8 H8B 0.9900 . ?
C9 C10 1.518(13) . ?
C9 H9A 0.9900 . ?
C9 H9B 0.9900 . ?
C10 H10B 0.9900 . ?
C10 H10A 0.9900 . ?
C11 C15 1.510(14) . ?
C11 C12 1.572(12) . ?
C11 Si2 1.834(8) . ?
C11 H11 1.0000 . ?
C12 C13 1.529(13) . ?
C12 H12A 0.9900 . ?
C12 H12B 0.9900 . ?
C13 C14 1.45(2) . ?
C13 H13A 0.9900 . ?
C13 H13B 0.9900 . ?
C14 C15 1.556(18) . ?
C14 H14A 0.9900 . ?
C14 H14B 0.9900 . ?
C15 H15A 0.9900 . ?
C15 H15B 0.9900 . ?
C16 C17 1.521(11) . ?
C16 C20 1.525(12) . ?
C16 Si3 1.843(7) . ?
C16 H16 1.0000 . ?
C17 C18 1.586(14) . ?
C17 H17A 0.9900 . ?
C17 H17B 0.9900 . ?
C18 C19 1.436(18) . ?
C18 H18A 0.9900 . ?
C18 H18B 0.9900 . ?
C19 C20 1.497(15) . ?
C19 H19A 0.9900 . ?
C19 H19B 0.9900 . ?
C20 H20B 0.9900 . ?
C20 H20A 0.9900 . ?
C21 C22 1.531(15) . ?
C21 C25 1.532(14) . ?
C21 Si4 1.841(8) . ?
C21 H21 1.0000 . ?
C22 C23 1.49(2) . ?
C22 H22A 0.9900 . ?
C22 H22B 0.9900 . ?
C23 C24 1.61(4) . ?
C23 H23A 0.9900 . ?
C23 H23B 0.9900 . ?
C24 C25 1.48(3) . ?
C24 H24A 0.9900 . ?
C24 H24B 0.9900 . ?
C25 H25A 0.9900 . ?
C25 H25B 0.9900 . ?
C26 C27 1.523(11) . ?
C26 C30 1.544(10) . ?
C26 Si5 1.838(8) . ?
C26 H26 1.0000 . ?
C27 C28 1.528(12) . ?
C27 H27A 0.9900 . ?
C27 H27B 0.9900 . ?
C28 C29 1.487(16) . ?
C28 H28A 0.9900 . ?
C28 H28B 0.9900 . ?
C29 C30 1.529(16) . ?
C29 H29A 0.9900 . ?
C29 H29B 0.9900 . ?
C30 H30B 0.9900 . ?
C30 H30A 0.9900 . ?
C31 C35 1.518(13) . ?
C31 C32 1.519(11) . ?
C31 Si6 1.861(7) . ?
C31 H31 1.0000 . ?
C32 C33 1.522(12) . ?
C32 H32A 0.9900 . ?
C32 H32B 0.9900 . ?
C33 C34 1.490(16) . ?
C33 H33A 0.9900 . ?
C33 H33B 0.9900 . ?
C34 C35 1.519(18) . ?
C34 H34A 0.9900 . ?
C34 H34B 0.9900 . ?
C35 H35A 0.9900 . ?
C35 H35B 0.9900 . ?
C36 C37 1.545(10) . ?
C36 C40 1.563(10) . ?
C36 Si7 1.848(7) . ?
C36 H36 1.0000 . ?
C37 C38 1.536(11) . ?
C37 H37A 0.9900 . ?
C37 H37B 0.9900 . ?
C38 C39 1.477(14) . ?
C38 H38A 0.9900 . ?
C38 H38B 0.9900 . ?
C39 C40 1.519(12) . ?
C39 H39A 0.9900 . ?
C39 H39B 0.9900 . ?
C40 H40B 0.9900 . ?
C40 H40A 0.9900 . ?
N1 V1 2.128(6) . ?
O1 V1 1.584(5) . ?
O2 V2 1.569(7) . ?
O3 Si7 1.653(4) 4_755 ?
O3 V1 2.011(4) . ?
O3 V2 2.014(4) . ?
O4 Si1 1.597(5) . ?
O4 V1 1.874(5) . ?
O5 Si2 1.612(5) . ?
O5 Si1 1.646(5) . ?
O6 Si2 1.610(5) . ?
O6 Si3 1.620(6) . ?
O7 Si3 1.612(6) . ?
O7 Si4 1.614(6) . ?
O8 Si5 1.627(5) . ?
O8 Si4 1.638(5) . ?
O9 Si5 1.641(5) . ?
O9 V1 2.023(4) . ?
O9 V2 2.025(4) . ?
O10 Si1 1.615(6) . ?
O10 Si6 1.618(6) . ?
O11 Si3 1.628(5) . ?
O11 Si6 1.631(5) . ?
O12 Si6 1.610(5) . ?
O12 Si5 1.626(5) . ?
O13 Si7 1.604(5) . ?
O13 Si2 1.622(5) . ?
O14 Si7 1.600(5) . ?
O14 Si4 1.623(5) . ?
Si7 O3 1.653(4) 4_755 ?
V1 V2 3.0835(15) . ?
V2 O3 2.014(4) 4_755 ?
V2 O9 2.025(4) 4_755 ?
V2 V1 3.0835(15) 4_755 ?

loop_
_geom_torsion_atom_site_label_1
_geom_torsion_atom_site_label_2
_geom_torsion_atom_site_label_3
_geom_torsion_atom_site_label_4
_geom_torsion
_geom_torsion_site_symmetry_1
_geom_torsion_site_symmetry_2
_geom_torsion_site_symmetry_3
_geom_torsion_site_symmetry_4
_geom_torsion_publ_flag
N1 C1 C2 C3 4.2(15) . . . . ?
C1 C2 C3 C4 -2.9(17) . . . . ?
C2 C3 C4 C5 5.1(17) . . . . ?
C3 C4 C5 N1 -8.9(14) . . . . ?
C10 C6 C7 C8 -29.4(10) . . . . ?
Si1 C6 C7 C8 -155.9(7) . . . . ?
C6 C7 C8 C9 10.1(12) . . . . ?
C7 C8 C9 C10 13.4(13) . . . . ?
C7 C6 C10 C9 38.7(11) . . . . ?
Si1 C6 C10 C9 163.1(8) . . . . ?
C8 C9 C10 C6 -33.0(12) . . . . ?
C15 C11 C12 C13 -8.7(14) . . . . ?
Si2 C11 C12 C13 117.6(9) . . . . ?
C11 C12 C13 C14 30.9(12) . . . . ?
C12 C13 C14 C15 -41.1(17) . . . . ?
C12 C11 C15 C14 -14.8(18) . . . . ?
Si2 C11 C15 C14 -142.0(13) . . . . ?
C13 C14 C15 C11 35(2) . . . . ?
C20 C16 C17 C18 26.3(11) . . . . ?
Si3 C16 C17 C18 153.8(7) . . . . ?
C16 C17 C18 C19 -6.1(16) . . . . ?
C17 C18 C19 C20 -17.1(19) . . . . ?
C18 C19 C20 C16 33.7(17) . . . . ?
C17 C16 C20 C19 -37.7(13) . . . . ?
Si3 C16 C20 C19 -165.5(10) . . . . ?
C25 C21 C22 C23 17.2(14) . . . . ?
Si4 C21 C22 C23 141.4(10) . . . . ?
C21 C22 C23 C24 -39.0(19) . . . . ?
C22 C23 C24 C25 47.4(19) . . . . ?
C23 C24 C25 C21 -37.2(16) . . . . ?
C22 C21 C25 C24 14.2(13) . . . . ?
Si4 C21 C25 C24 -111.3(12) . . . . ?
C30 C26 C27 C28 -35.8(10) . . . . ?
Si5 C26 C27 C28 -162.7(7) . . . . ?
C26 C27 C28 C29 20.3(13) . . . . ?
C27 C28 C29 C30 4.2(14) . . . . ?
C28 C29 C30 C26 -26.7(13) . . . . ?
C27 C26 C30 C29 38.3(10) . . . . ?
Si5 C26 C30 C29 168.2(7) . . . . ?
C35 C31 C32 C33 35.7(11) . . . . ?
Si6 C31 C32 C33 164.0(7) . . . . ?
C31 C32 C33 C34 -37.6(11) . . . . ?
C32 C33 C34 C35 25.7(14) . . . . ?
C32 C31 C35 C34 -20.0(13) . . . . ?
Si6 C31 C35 C34 -146.8(8) . . . . ?
C33 C34 C35 C31 -3.6(15) . . . . ?
C40 C36 C37 C38 2.5(8) . . . . ?
Si7 C36 C37 C38 124.5(6) . . . . ?
C36 C37 C38 C39 23.7(10) . . . . ?
C37 C38 C39 C40 -41.1(10) . . . . ?
C38 C39 C40 C36 42.5(9) . . . . ?
C37 C36 C40 C39 -26.9(8) . . . . ?
Si7 C36 C40 C39 -150.1(6) . . . . ?
C4 C5 N1 C1 9.7(11) . . . . ?
C4 C5 N1 V1 169.4(6) . . . . ?
C2 C1 N1 C5 -7.4(11) . . . . ?
C2 C1 N1 V1 -167.6(7) . . . . ?
V1 O4 Si1 O10 -18.4(6) . . . . ?
V1 O4 Si1 O5 -138.1(5) . . . . ?
V1 O4 Si1 C6 102.9(6) . . . . ?
Si6 O10 Si1 O4 -42.9(8) . . . . ?
Si6 O10 Si1 O5 76.5(8) . . . . ?
Si6 O10 Si1 C6 -167.6(7) . . . . ?
Si2 O5 Si1 O4 74.4(6) . . . . ?
Si2 O5 Si1 O10 -47.4(6) . . . . ?
Si2 O5 Si1 C6 -163.1(5) . . . . ?
C10 C6 Si1 O4 66.9(8) . . . . ?
C7 C6 Si1 O4 -175.1(6) . . . . ?
C10 C6 Si1 O10 -169.2(7) . . . . ?
C7 C6 Si1 O10 -51.2(7) . . . . ?
C10 C6 Si1 O5 -52.6(8) . . . . ?
C7 C6 Si1 O5 65.4(8) . . . . ?
Si3 O6 Si2 O5 -75.1(10) . . . . ?
Si3 O6 Si2 O13 44.0(10) . . . . ?
Si3 O6 Si2 C11 165.7(9) . . . . ?
Si1 O5 Si2 O6 51.1(6) . . . . ?
Si1 O5 Si2 O13 -68.0(6) . . . . ?
Si1 O5 Si2 C11 170.0(6) . . . . ?
Si7 O13 Si2 O6 -6.4(11) . . . . ?
Si7 O13 Si2 O5 114.1(10) . . . . ?
Si7 O13 Si2 C11 -125.8(10) . . . . ?
C15 C11 Si2 O6 80.4(11) . . . . ?
C12 C11 Si2 O6 -42.6(7) . . . . ?
C15 C11 Si2 O5 -40.1(12) . . . . ?
C12 C11 Si2 O5 -163.1(6) . . . . ?
C15 C11 Si2 O13 -160.0(11) . . . . ?
C12 C11 Si2 O13 77.0(7) . . . . ?
Si4 O7 Si3 O6 59.6(9) . . . . ?
Si4 O7 Si3 O11 -60.0(9) . . . . ?
Si4 O7 Si3 C16 -179.8(8) . . . . ?
Si2 O6 Si3 O7 -50.6(10) . . . . ?
Si2 O6 Si3 O11 67.9(10) . . . . ?
Si2 O6 Si3 C16 -171.7(9) . . . . ?
Si6 O11 Si3 O7 75.6(7) . . . . ?
Si6 O11 Si3 O6 -43.3(8) . . . . ?
Si6 O11 Si3 C16 -163.9(6) . . . . ?
C17 C16 Si3 O7 50.5(8) . . . . ?
C20 C16 Si3 O7 172.9(7) . . . . ?
C17 C16 Si3 O6 170.7(7) . . . . ?
C20 C16 Si3 O6 -66.9(7) . . . . ?
C17 C16 Si3 O11 -68.6(8) . . . . ?
C20 C16 Si3 O11 53.8(8) . . . . ?
Si3 O7 Si4 O14 -62.6(9) . . . . ?
Si3 O7 Si4 O8 55.8(9) . . . . ?
Si3 O7 Si4 C21 175.6(8) . . . . ?
Si7 O14 Si4 O7 36.5(9) . . . . ?
Si7 O14 Si4 O8 -82.4(8) . . . . ?
Si7 O14 Si4 C21 157.5(8) . . . . ?
Si5 O8 Si4 O7 -70.8(6) . . . . ?
Si5 O8 Si4 O14 48.0(6) . . . . ?
Si5 O8 Si4 C21 169.2(5) . . . . ?
C22 C21 Si4 O7 176.5(8) . . . . ?
C25 C21 Si4 O7 -62.9(10) . . . . ?
C22 C21 Si4 O14 55.9(9) . . . . ?
C25 C21 Si4 O14 176.5(9) . . . . ?
C22 C21 Si4 O8 -63.7(8) . . . . ?
C25 C21 Si4 O8 56.9(10) . . . . ?
Si6 O12 Si5 O8 -54.4(8) . . . . ?
Si6 O12 Si5 O9 64.1(8) . . . . ?
Si6 O12 Si5 C26 -173.5(7) . . . . ?
Si4 O8 Si5 O12 73.5(5) . . . . ?
Si4 O8 Si5 O9 -43.8(6) . . . . ?
Si4 O8 Si5 C26 -168.6(5) . . . . ?
V1 O9 Si5 O12 49.6(3) . . . . ?
V2 O9 Si5 O12 -172.7(3) . . . . ?
V1 O9 Si5 O8 167.4(3) . . . . ?
V2 O9 Si5 O8 -54.9(4) . . . . ?
V1 O9 Si5 C26 -69.5(4) . . . . ?
V2 O9 Si5 C26 68.1(4) . . . . ?
C27 C26 Si5 O12 163.1(6) . . . . ?
C30 C26 Si5 O12 42.8(7) . . . . ?
C27 C26 Si5 O8 44.9(7) . . . . ?
C30 C26 Si5 O8 -75.4(6) . . . . ?
C27 C26 Si5 O9 -78.0(7) . . . . ?
C30 C26 Si5 O9 161.7(6) . . . . ?
Si5 O12 Si6 O10 -70.9(8) . . . . ?
Si5 O12 Si6 O11 48.7(8) . . . . ?
Si5 O12 Si6 C31 168.2(7) . . . . ?
Si1 O10 Si6 O12 36.6(8) . . . . ?
Si1 O10 Si6 O11 -82.4(8) . . . . ?
Si1 O10 Si6 C31 157.2(7) . . . . ?
Si3 O11 Si6 O12 -68.3(7) . . . . ?
Si3 O11 Si6 O10 51.0(7) . . . . ?
Si3 O11 Si6 C31 172.0(6) . . . . ?
C35 C31 Si6 O12 171.0(10) . . . . ?
C32 C31 Si6 O12 48.5(8) . . . . ?
C35 C31 Si6 O10 50.8(10) . . . . ?
C32 C31 Si6 O10 -71.7(7) . . . . ?
C35 C31 Si6 O11 -69.9(10) . . . . ?
C32 C31 Si6 O11 167.6(7) . . . . ?
Si4 O14 Si7 O13 -15.8(9) . . . . ?
Si4 O14 Si7 O3 103.9(8) . . . 4_755 ?
Si4 O14 Si7 C36 -135.5(8) . . . . ?
Si2 O13 Si7 O14 -5.1(11) . . . . ?
Si2 O13 Si7 O3 -124.0(10) . . . 4_755 ?
Si2 O13 Si7 C36 113.1(10) . . . . ?
C37 C36 Si7 O14 -49.2(6) . . . . ?
C40 C36 Si7 O14 68.3(6) . . . . ?
C37 C36 Si7 O13 -169.6(5) . . . . ?
C40 C36 Si7 O13 -52.2(6) . . . . ?
C37 C36 Si7 O3 69.0(6) . . . 4_755 ?
C40 C36 Si7 O3 -173.5(5) . . . 4_755 ?
Si1 O4 V1 O1 -27.6(6) . . . . ?
Si1 O4 V1 O3 153.6(5) . . . . ?
Si1 O4 V1 O9 79.3(5) . . . . ?
Si1 O4 V1 N1 -121.9(6) . . . . ?
Si1 O4 V1 V2 118.0(5) . . . . ?
Si7 O3 V1 O1 -42.1(4) 4_755 . . . ?
V2 O3 V1 O1 119.9(2) . . . . ?
Si7 O3 V1 O4 136.8(3) 4_755 . . . ?
V2 O3 V1 O4 -61.3(3) . . . . ?
Si7 O3 V1 O9 -142.4(3) 4_755 . . . ?
V2 O3 V1 O9 19.59(18) . . . . ?
Si7 O3 V1 N1 55.1(3) 4_755 . . . ?
V2 O3 V1 N1 -142.9(2) . . . . ?
Si7 O3 V1 V2 -162.0(4) 4_755 . . . ?
Si5 O9 V1 O1 15.8(3) . . . . ?
V2 O9 V1 O1 -131.6(2) . . . . ?
Si5 O9 V1 O4 -101.4(3) . . . . ?
V2 O9 V1 O4 111.2(2) . . . . ?
Si5 O9 V1 O3 128.0(3) . . . . ?
V2 O9 V1 O3 -19.43(17) . . . . ?
Si5 O9 V1 N1 -177.8(4) . . . . ?
V2 O9 V1 N1 34.8(6) . . . . ?
Si5 O9 V1 V2 147.5(4) . . . . ?
C5 N1 V1 O1 169.0(5) . . . . ?
C1 N1 V1 O1 -31.8(6) . . . . ?
C5 N1 V1 O4 -75.6(5) . . . . ?
C1 N1 V1 O4 83.6(6) . . . . ?
C5 N1 V1 O3 54.5(5) . . . . ?
C1 N1 V1 O3 -146.3(5) . . . . ?
C5 N1 V1 O9 2.2(9) . . . . ?
C1 N1 V1 O9 161.4(5) . . . . ?
C5 N1 V1 V2 27.7(6) . . . . ?
C1 N1 V1 V2 -173.1(5) . . . . ?
Si7 O3 V2 O2 47.6(3) 4_755 . . . ?
V1 O3 V2 O2 -113.96(13) . . . . ?
Si7 O3 V2 O3 -132.4(3) 4_755 . . 4_755 ?
V1 O3 V2 O3 66.04(13) . . . 4_755 ?
Si7 O3 V2 O9 142.0(3) 4_755 . . . ?
V1 O3 V2 O9 -19.58(18) . . . . ?
Si7 O3 V2 O9 -55.9(3) 4_755 . . 4_755 ?
V1 O3 V2 O9 142.52(19) . . . 4_755 ?
Si7 O3 V2 V1 161.6(4) 4_755 . . . ?
Si7 O3 V2 V1 -96.1(3) 4_755 . . 4_755 ?
V1 O3 V2 V1 102.30(15) . . . 4_755 ?
Si5 O9 V2 O2 -5.7(3) . . . . ?
V1 O9 V2 O2 139.25(13) . . . . ?
Si5 O9 V2 O3 -125.5(3) . . . . ?
V1 O9 V2 O3 19.40(18) . . . . ?
Si5 O9 V2 O3 116.6(3) . . . 4_755 ?
V1 O9 V2 O3 -98.50(19) . . . 4_755 ?
Si5 O9 V2 O9 174.3(3) . . . 4_755 ?
V1 O9 V2 O9 -40.75(13) . . . 4_755 ?
Si5 O9 V2 V1 -144.9(4) . . . . ?
Si5 O9 V2 V1 144.2(2) . . . 4_755 ?
V1 O9 V2 V1 -70.87(19) . . . 4_755 ?
O1 V1 V2 O2 10.8(2) . . . . ?
O4 V1 V2 O2 -129.32(16) . . . . ?
O3 V1 V2 O2 94.82(19) . . . . ?
O9 V1 V2 O2 -54.91(19) . . . . ?
N1 V1 V2 O2 139.31(18) . . . . ?
O1 V1 V2 O3 -84.0(3) . . . . ?
O4 V1 V2 O3 135.9(2) . . . . ?
O9 V1 V2 O3 -149.7(3) . . . . ?
N1 V1 V2 O3 44.5(3) . . . . ?
O1 V1 V2 O3 150.6(3) . . . 4_755 ?
O4 V1 V2 O3 10.5(2) . . . 4_755 ?
O3 V1 V2 O3 -125.3(2) . . . 4_755 ?
O9 V1 V2 O3 84.9(2) . . . 4_755 ?
N1 V1 V2 O3 -80.8(2) . . . 4_755 ?
O1 V1 V2 O9 65.7(3) . . . . ?
O4 V1 V2 O9 -74.4(2) . . . . ?
O3 V1 V2 O9 149.7(3) . . . . ?
N1 V1 V2 O9 -165.8(3) . . . . ?
O1 V1 V2 O9 -130.2(3) . . . 4_755 ?
O4 V1 V2 O9 89.7(2) . . . 4_755 ?
O3 V1 V2 O9 -46.2(2) . . . 4_755 ?
O9 V1 V2 O9 164.1(2) . . . 4_755 ?
N1 V1 V2 O9 -1.7(2) . . . 4_755 ?
O1 V1 V2 V1 -169.2(2) . . . 4_755 ?
O4 V1 V2 V1 50.68(16) . . . 4_755 ?
O3 V1 V2 V1 -85.18(19) . . . 4_755 ?
O9 V1 V2 V1 125.09(19) . . . 4_755 ?
N1 V1 V2 V1 -40.69(18) . . . 4_755 ?

loop_
_platon_squeeze_void_nr
_platon_squeeze_void_average_x
_platon_squeeze_void_average_y
_platon_squeeze_void_average_z
_platon_squeeze_void_volume
_platon_squeeze_void_count_electrons
1 0.500 0.192 0.250 207.0 10.1
2 0.500 -0.192 0.750 207.1 10.1
3 1.000 0.308 0.750 207.1 9.7
4 0.000 0.692 0.250 207.1 10.1
